data_4034505
loop_
_publ_author_name
'Kortus, Daniel'
'Mik\<s\'atko, Ji\<r\'i'
'Kundr\'at, Ond\<rej'
'Babor, Martin'
'Eigner, V\'aclav'
'Dvo\<r\'akov\'a, Hana'
'Lhot\'ak, Pavel'

_publ_section_title
;
 Chemistry of 2,14-Dithiacalix[4]arene: Alkylation and Conformational
 Behavior of Peralkylated Products.
;
_journal_issue 18
_journal_name_full 'The Journal of organic chemistry'
_journal_page_first 11572
_journal_page_last 11580
_journal_paper_doi 10.1021/acs.joc.9b01493
_journal_volume 84
_journal_year 2019
_chemical_formula_moiety 'C54 H76 O4 S2'
_chemical_formula_sum 'C54 H76 O4 S2'
_chemical_formula_weight 853.33
_space_group_IT_number 2
_space_group_name_Hall '-P 1'
_space_group_name_H-M_alt 'P -1'
_symmetry_cell_setting triclinic
_symmetry_space_group_name_Hall '-P 1'
_symmetry_space_group_name_H-M 'P -1'
_atom_sites_solution_hydrogens difmap
_atom_sites_solution_primary other
_cell_angle_alpha 100.4797(10)
_cell_angle_beta 99.0902(10)
_cell_angle_gamma 93.0281(10)
_cell_formula_units_Z 2
_cell_length_a 9.3862(3)
_cell_length_b 14.2171(5)
_cell_length_c 19.5174(7)
_cell_measurement_reflns_used 120
_cell_measurement_temperature 180
_cell_measurement_theta_max 71
_cell_measurement_theta_min 5
_cell_volume 2519.94(15)
_computing_cell_refinement 'Apex3 (Bruker AXS, 2015)'
_computing_data_collection 'Apex3 (Bruker AXS, 2015)'
_computing_data_reduction 'Apex3 (Bruker AXS, 2015)'
_computing_molecular_graphics 'CAMERON (Watkin et al., 1996)'
_computing_publication_material 'CRYSTALS (Betteridge et al., 2003)'
_computing_structure_refinement 'CRYSTALS (Betteridge et al., 2003)'
_computing_structure_solution 'Superflip (Palatinus & Chapuis, 2007)'
_diffrn_ambient_pressure 101
_diffrn_ambient_temperature 180
_diffrn_measured_fraction_theta_full 0.997
_diffrn_measured_fraction_theta_max 0.993
_diffrn_measurement_device Area
_diffrn_measurement_device_type 'Bruker Kappa Apex3'
_diffrn_measurement_method '\f & \w scans'
_diffrn_radiation_monochromator graphite
_diffrn_radiation_type 'Cu K\a'
_diffrn_radiation_wavelength 1.54178
_diffrn_reflns_av_R_equivalents 0.026
_diffrn_reflns_limit_h_max 11
_diffrn_reflns_limit_h_min -11
_diffrn_reflns_limit_k_max 17
_diffrn_reflns_limit_k_min -17
_diffrn_reflns_limit_l_max 23
_diffrn_reflns_limit_l_min -23
_diffrn_reflns_number 66400
_diffrn_reflns_theta_full 67.256
_diffrn_reflns_theta_max 68.628
_diffrn_reflns_theta_min 2.336
_diffrn_standards_number 0
_exptl_absorpt_coefficient_mu 1.275
_exptl_absorpt_correction_T_max 0.74
_exptl_absorpt_correction_T_min 0.68
_exptl_absorpt_correction_type multi-scan
_exptl_absorpt_process_details 'SADABS (Siemens, 1996)'
_exptl_crystal_colour colourless
_exptl_crystal_density_diffrn 1.125
_exptl_crystal_density_method 'not measured'
_exptl_crystal_description prism
_exptl_crystal_F_000 928
_exptl_crystal_size_max 0.372
_exptl_crystal_size_mid 0.326
_exptl_crystal_size_min 0.234
_refine_diff_density_max 0.29
_refine_diff_density_min -0.27
_refine_ls_extinction_coef 179(13)
_refine_ls_extinction_method 'Larson (1970), Equation 22'
_refine_ls_goodness_of_fit_ref 0.9497
_refine_ls_hydrogen_treatment constr
_refine_ls_matrix_type full
_refine_ls_number_parameters 542
_refine_ls_number_reflns 9235
_refine_ls_number_restraints 0
_refine_ls_R_factor_all 0.0387
_refine_ls_R_factor_gt 0.0383
_refine_ls_shift/su_max 0.0015599
_refine_ls_shift/su_mean 0.0000680
_refine_ls_structure_factor_coef Fsqd
_refine_ls_weighting_details
;
 Method, part 1, Chebychev polynomial, (Watkin, 1994, Prince, 1982) 
 [weight] = 1.0/[A~0~*T~0~(x)+A~1~*T~1~(x) ... +A~n-1~]*T~n-1~(x)] 
 where A~i~ are the Chebychev coefficients listed below and x= Fcalc/Fmax 
 Method = Robust Weighting (Prince, 1982) 
 W = [weight] * [1-(deltaF/6*sigmaF)^2^]^2^ 
 A~i~ are: 
 11.0 18.1 10.5 4.27 0.923 
;
_refine_ls_weighting_scheme calc
_refine_ls_wR_factor_all 0.0976
_refine_ls_wR_factor_gt 0.0975
_refine_ls_wR_factor_ref 0.0976
_reflns_limit_h_max 11
_reflns_limit_h_min -11
_reflns_limit_k_max 16
_reflns_limit_k_min -17
_reflns_limit_l_max 23
_reflns_limit_l_min 0
_reflns_number_gt 9094
_reflns_number_total 9247
_reflns_threshold_expression I>2.0\s(I)
_oxford_diffrn_Wilson_B_factor 2.06
_oxford_diffrn_Wilson_scale 23.50
_oxford_refine_ls_r_factor_ref 0.0387
_oxford_refine_ls_scale 0.20824(12)
_oxford_reflns_number_all 9246
_oxford_reflns_threshold_expression_ref I>-3.0\s(I)
_cod_data_source_file jo9b01493_si_006.cif
_cod_data_source_block DK16_f1_1
_cod_depositor_comments
;
The following automatic conversions were performed:

data item '_atom_sites_solution_primary' value 'Other' was changed to
'other' in accordance with the
/home/data/users/saulius/crontab/automatic-downloads/current/ACS/lib/dictionaries/cif_core.dic
dictionary named 'cif_core.dic' version 2.4.2 last updated on
2011-04-26.

Automatic conversion script
Id: cif_fix_values 6909 2019-04-08 15:41:33Z antanas 
;
_cod_original_sg_symbol_Hall '-P 1 '
_cod_original_sg_symbol_H-M 'P -1 '
_cod_database_code 4034505

loop_
_symmetry_equiv_pos_as_xyz
x,y,z
-x,-y,-z

loop_
_atom_site_label
_atom_site_type_symbol
_atom_site_fract_x
_atom_site_fract_y
_atom_site_fract_z
_atom_site_U_iso_or_equiv
_atom_site_occupancy
_atom_site_adp_type
_atom_site_refinement_flags_posn
C1 C 0.93688(14) 0.50716(9) 0.80571(7) 0.0223 1.0000 Uani .
S2 S 1.08462(4) 0.54370(2) 0.876069(19) 0.0317 1.0000 Uani .
C3 C 1.18869(14) 0.44541(9) 0.88767(7) 0.0236 1.0000 Uani .
C4 C 1.23620(15) 0.43747(10) 0.95759(7) 0.0261 1.0000 Uani .
C5 C 1.33239(14) 0.37028(9) 0.97450(7) 0.0230 1.0000 Uani .
C6 C 1.37401(13) 0.30917(9) 0.91835(7) 0.0224 1.0000 Uani .
C7 C 1.32354(13) 0.31265(9) 0.84774(7) 0.0208 1.0000 Uani .
C8 C 1.36196(14) 0.23755(9) 0.78919(7) 0.0232 1.0000 Uani .
C9 C 1.25940(14) 0.14693(9) 0.77346(7) 0.0221 1.0000 Uani .
C10 C 1.25057(15) 0.09233(10) 0.82555(7) 0.0258 1.0000 Uani .
C11 C 1.15966(16) 0.00893(10) 0.81440(7) 0.0270 1.0000 Uani .
C12 C 1.06775(15) -0.01688(9) 0.74896(7) 0.0258 1.0000 Uani .
C13 C 1.07318(14) 0.03636(9) 0.69617(7) 0.0231 1.0000 Uani .
S14 S 0.95134(4) -0.00132(2) 0.614930(17) 0.0260 1.0000 Uani .
C15 C 0.86796(14) 0.10612(9) 0.60455(7) 0.0225 1.0000 Uani .
C16 C 0.87098(14) 0.13971(9) 0.54239(7) 0.0237 1.0000 Uani .
C17 C 0.80821(14) 0.22400(9) 0.53121(7) 0.0227 1.0000 Uani .
C18 C 0.74671(14) 0.27382(9) 0.58575(7) 0.0221 1.0000 Uani .
C19 C 0.74062(13) 0.24117(9) 0.64836(7) 0.0208 1.0000 Uani .
C20 C 0.66991(14) 0.29864(9) 0.70526(7) 0.0220 1.0000 Uani .
C21 C 0.74327(13) 0.39910(9) 0.73161(7) 0.0199 1.0000 Uani .
C22 C 0.69258(14) 0.47525(9) 0.70202(7) 0.0220 1.0000 Uani .
C23 C 0.76256(14) 0.56770(9) 0.72179(7) 0.0218 1.0000 Uani .
C24 C 0.88529(14) 0.58199(9) 0.77355(7) 0.0228 1.0000 Uani .
C25 C 0.86610(14) 0.41550(9) 0.78450(7) 0.0203 1.0000 Uani .
C26 C 0.79834(14) 0.15507(9) 0.65711(7) 0.0213 1.0000 Uani .
C27 C 1.17410(14) 0.11607(9) 0.70721(7) 0.0218 1.0000 Uani .
C28 C 1.23305(13) 0.38332(9) 0.83244(7) 0.0210 1.0000 Uani .
O29 O 0.91734(10) 0.33924(6) 0.81240(5) 0.0232 1.0000 Uani .
C30 C 0.86592(16) 0.32735(10) 0.87584(7) 0.0285 1.0000 Uani .
C31 C 0.93008(18) 0.24088(11) 0.89870(8) 0.0334 1.0000 Uani .
C32 C 0.8666(2) 0.21582(14) 0.96052(10) 0.0520 1.0000 Uani .
O33 O 0.79032(10) 0.12054(6) 0.71809(5) 0.0245 1.0000 Uani .
C34 C 0.67336(19) 0.04874(12) 0.71103(9) 0.0389 1.0000 Uani .
C35 C 0.6604(2) 0.02780(14) 0.78125(10) 0.0481 1.0000 Uani .
C36 C 0.5460(2) -0.05268(14) 0.77794(13) 0.0622 1.0000 Uani .
O37 O 1.18906(10) 0.16430(6) 0.65307(5) 0.0250 1.0000 Uani .
C38 C 1.2821(2) 0.11875(12) 0.60734(9) 0.0423 1.0000 Uani .
C39 C 1.3052(2) 0.17411(14) 0.55326(9) 0.0454 1.0000 Uani .
C40 C 1.39685(19) 0.12563(15) 0.50224(9) 0.0468 1.0000 Uani .
O41 O 1.18335(10) 0.38926(6) 0.76320(5) 0.0241 1.0000 Uani .
C42 C 1.27704(17) 0.44933(11) 0.73443(8) 0.0329 1.0000 Uani .
C43 C 1.22230(18) 0.43594(12) 0.65608(8) 0.0359 1.0000 Uani .
C44 C 1.0762(2) 0.47432(14) 0.63889(9) 0.0466 1.0000 Uani .
C45 C 1.37936(15) 0.35901(10) 1.05143(7) 0.0285 1.0000 Uani .
C46 C 1.39578(19) 0.45541(12) 1.10233(8) 0.0385 1.0000 Uani .
C47 C 1.5239(2) 0.31438(17) 1.06138(9) 0.0578 1.0000 Uani .
C48 C 1.2616(2) 0.29375(14) 1.06975(9) 0.0494 1.0000 Uani .
C49 C 1.15499(18) -0.05364(11) 0.87064(8) 0.0363 1.0000 Uani .
C50 C 1.2642(3) -0.01443(16) 0.93776(10) 0.0620 1.0000 Uani .
C51 C 1.1903(2) -0.15539(12) 0.84068(10) 0.0479 1.0000 Uani .
C52 C 1.0024(2) -0.05891(15) 0.88913(10) 0.0502 1.0000 Uani .
C53 C 0.81068(15) 0.25829(10) 0.46139(7) 0.0266 1.0000 Uani .
C54 C 0.73859(18) 0.35218(11) 0.45995(8) 0.0346 1.0000 Uani .
C55 C 0.96764(17) 0.27495(13) 0.45014(9) 0.0389 1.0000 Uani .
C56 C 0.73014(18) 0.18116(11) 0.39991(7) 0.0358 1.0000 Uani .
C57 C 0.70253(15) 0.64786(10) 0.68544(7) 0.0270 1.0000 Uani .
C58 C 0.80061(18) 0.74151(10) 0.70842(9) 0.0368 1.0000 Uani .
C59 C 0.55270(16) 0.66694(11) 0.70445(9) 0.0362 1.0000 Uani .
C60 C 0.6891(2) 0.61627(12) 0.60490(8) 0.0390 1.0000 Uani .
H41 H 1.2024 0.4787 0.9945 0.0317 1.0000 Uiso R
H61 H 1.4399 0.2631 0.9285 0.0272 1.0000 Uiso R
H81 H 1.4577 0.2213 0.8032 0.0282 1.0000 Uiso R
H82 H 1.3573 0.2637 0.7475 0.0282 1.0000 Uiso R
H101 H 1.3095 0.1133 0.8706 0.0313 1.0000 Uiso R
H121 H 1.0004 -0.0717 0.7405 0.0313 1.0000 Uiso R
H161 H 0.9165 0.1049 0.5067 0.0288 1.0000 Uiso R
H181 H 0.7073 0.3326 0.5800 0.0269 1.0000 Uiso R
H201 H 0.6750 0.2662 0.7440 0.0269 1.0000 Uiso R
H202 H 0.5714 0.3031 0.6864 0.0269 1.0000 Uiso R
H221 H 0.6074 0.4642 0.6672 0.0268 1.0000 Uiso R
H241 H 0.9356 0.6440 0.7875 0.0278 1.0000 Uiso R
H301 H 0.8958 0.3827 0.9117 0.0347 1.0000 Uiso R
H302 H 0.7632 0.3176 0.8670 0.0347 1.0000 Uiso R
H311 H 1.0319 0.2542 0.9125 0.0404 1.0000 Uiso R
H312 H 0.9100 0.1878 0.8602 0.0404 1.0000 Uiso R
H321 H 0.9084 0.1611 0.9741 0.0629 1.0000 Uiso R
H322 H 0.8867 0.2686 0.9992 0.0629 1.0000 Uiso R
H323 H 0.7648 0.2022 0.9470 0.0629 1.0000 Uiso R
H341 H 0.6915 -0.0081 0.6809 0.0473 1.0000 Uiso R
H342 H 0.5858 0.0715 0.6913 0.0473 1.0000 Uiso R
H351 H 0.7511 0.0103 0.8021 0.0582 1.0000 Uiso R
H352 H 0.6360 0.0841 0.8099 0.0582 1.0000 Uiso R
H361 H 0.5423 -0.0632 0.8244 0.0755 1.0000 Uiso R
H362 H 0.5696 -0.1097 0.7498 0.0755 1.0000 Uiso R
H363 H 0.4545 -0.0358 0.7576 0.0755 1.0000 Uiso R
H381 H 1.3729 0.1130 0.6350 0.0516 1.0000 Uiso R
H382 H 1.2387 0.0567 0.5848 0.0516 1.0000 Uiso R
H391 H 1.3524 0.2351 0.5760 0.0551 1.0000 Uiso R
H392 H 1.2137 0.1824 0.5273 0.0551 1.0000 Uiso R
H401 H 1.4086 0.1644 0.4684 0.0567 1.0000 Uiso R
H402 H 1.4891 0.1174 0.5275 0.0567 1.0000 Uiso R
H403 H 1.3503 0.0647 0.4788 0.0567 1.0000 Uiso R
H421 H 1.3733 0.4311 0.7425 0.0399 1.0000 Uiso R
H422 H 1.2752 0.5146 0.7561 0.0399 1.0000 Uiso R
H431 H 1.2903 0.4685 0.6354 0.0432 1.0000 Uiso R
H432 H 1.2142 0.3693 0.6363 0.0432 1.0000 Uiso R
H441 H 1.0471 0.4640 0.5890 0.0562 1.0000 Uiso R
H442 H 1.0830 0.5411 0.6580 0.0562 1.0000 Uiso R
H443 H 1.0068 0.4419 0.6589 0.0562 1.0000 Uiso R
H461 H 1.4248 0.4462 1.1494 0.0467 1.0000 Uiso R
H462 H 1.4670 0.4969 1.0906 0.0467 1.0000 Uiso R
H463 H 1.3058 0.4833 1.0987 0.0467 1.0000 Uiso R
H471 H 1.5499 0.3083 1.1093 0.0700 1.0000 Uiso R
H472 H 1.5964 0.3545 1.0493 0.0700 1.0000 Uiso R
H473 H 1.5155 0.2528 1.0317 0.0700 1.0000 Uiso R
H481 H 1.2878 0.2854 1.1172 0.0599 1.0000 Uiso R
H482 H 1.1724 0.3225 1.0647 0.0599 1.0000 Uiso R
H483 H 1.2514 0.2331 1.0387 0.0599 1.0000 Uiso R
H501 H 1.2583 -0.0548 0.9712 0.0752 1.0000 Uiso R
H502 H 1.3591 -0.0124 0.9266 0.0752 1.0000 Uiso R
H503 H 1.2434 0.0485 0.9573 0.0752 1.0000 Uiso R
H511 H 1.1875 -0.1943 0.8753 0.0579 1.0000 Uiso R
H512 H 1.2842 -0.1531 0.8284 0.0579 1.0000 Uiso R
H513 H 1.1210 -0.1819 0.7998 0.0579 1.0000 Uiso R
H521 H 0.9992 -0.0976 0.9238 0.0610 1.0000 Uiso R
H522 H 0.9788 0.0039 0.9072 0.0610 1.0000 Uiso R
H523 H 0.9346 -0.0862 0.8478 0.0610 1.0000 Uiso R
H541 H 0.7422 0.3711 0.4160 0.0422 1.0000 Uiso R
H542 H 0.7883 0.4008 0.4973 0.0422 1.0000 Uiso R
H543 H 0.6405 0.3429 0.4657 0.0422 1.0000 Uiso R
H551 H 0.9681 0.2962 0.4067 0.0475 1.0000 Uiso R
H552 H 1.0188 0.3223 0.4880 0.0475 1.0000 Uiso R
H553 H 1.0131 0.2166 0.4487 0.0475 1.0000 Uiso R
H561 H 0.7315 0.2024 0.3566 0.0434 1.0000 Uiso R
H562 H 0.7764 0.1232 0.3990 0.0434 1.0000 Uiso R
H563 H 0.6327 0.1702 0.4062 0.0434 1.0000 Uiso R
H581 H 0.7597 0.7891 0.6848 0.0446 1.0000 Uiso R
H582 H 0.8094 0.7626 0.7581 0.0446 1.0000 Uiso R
H583 H 0.8936 0.7308 0.6966 0.0446 1.0000 Uiso R
H591 H 0.5147 0.7165 0.6822 0.0440 1.0000 Uiso R
H592 H 0.5612 0.6860 0.7543 0.0440 1.0000 Uiso R
H593 H 0.4895 0.6100 0.6887 0.0440 1.0000 Uiso R
H601 H 0.6519 0.6658 0.5823 0.0472 1.0000 Uiso R
H602 H 0.7818 0.6039 0.5934 0.0472 1.0000 Uiso R
H603 H 0.6254 0.5596 0.5893 0.0472 1.0000 Uiso R

loop_
_atom_site_aniso_label
_atom_site_aniso_U_11
_atom_site_aniso_U_22
_atom_site_aniso_U_33
_atom_site_aniso_U_23
_atom_site_aniso_U_13
_atom_site_aniso_U_12
C1 0.0221(6) 0.0229(6) 0.0210(6) 0.0033(5) 0.0009(5) 0.0057(5)
S2 0.0343(2) 0.02123(17) 0.03141(19) -0.00247(13) -0.01208(14) 0.00846(14)
C3 0.0215(6) 0.0210(6) 0.0259(7) 0.0038(5) -0.0033(5) 0.0028(5)
C4 0.0255(7) 0.0269(7) 0.0232(7) 0.0005(5) 0.0002(5) 0.0041(5)
C5 0.0199(6) 0.0257(6) 0.0216(6) 0.0049(5) -0.0011(5) 0.0004(5)
C6 0.0189(6) 0.0226(6) 0.0255(6) 0.0071(5) 0.0006(5) 0.0023(5)
C7 0.0176(6) 0.0214(6) 0.0236(6) 0.0054(5) 0.0034(5) -0.0013(5)
C8 0.0222(6) 0.0255(7) 0.0233(6) 0.0066(5) 0.0058(5) 0.0037(5)
C9 0.0232(6) 0.0221(6) 0.0225(6) 0.0050(5) 0.0063(5) 0.0063(5)
C10 0.0297(7) 0.0271(7) 0.0209(6) 0.0067(5) 0.0019(5) 0.0040(5)
C11 0.0322(7) 0.0263(7) 0.0251(7) 0.0109(5) 0.0047(6) 0.0049(6)
C12 0.0294(7) 0.0200(6) 0.0284(7) 0.0073(5) 0.0032(5) 0.0026(5)
C13 0.0276(7) 0.0209(6) 0.0209(6) 0.0039(5) 0.0031(5) 0.0078(5)
S14 0.03517(19) 0.01836(16) 0.02211(17) 0.00152(12) -0.00134(13) 0.00727(13)
C15 0.0248(6) 0.0187(6) 0.0227(6) 0.0034(5) -0.0001(5) 0.0032(5)
C16 0.0262(7) 0.0242(6) 0.0200(6) 0.0026(5) 0.0026(5) 0.0045(5)
C17 0.0221(6) 0.0238(6) 0.0218(6) 0.0062(5) 0.0009(5) 0.0015(5)
C18 0.0219(6) 0.0195(6) 0.0251(6) 0.0061(5) 0.0022(5) 0.0024(5)
C19 0.0190(6) 0.0198(6) 0.0222(6) 0.0032(5) 0.0012(5) -0.0011(5)
C20 0.0198(6) 0.0217(6) 0.0255(6) 0.0058(5) 0.0054(5) 0.0016(5)
C21 0.0197(6) 0.0211(6) 0.0201(6) 0.0031(5) 0.0069(5) 0.0039(5)
C22 0.0199(6) 0.0244(6) 0.0215(6) 0.0041(5) 0.0020(5) 0.0044(5)
C23 0.0223(6) 0.0217(6) 0.0227(6) 0.0061(5) 0.0037(5) 0.0064(5)
C24 0.0243(6) 0.0179(6) 0.0257(6) 0.0030(5) 0.0033(5) 0.0030(5)
C25 0.0224(6) 0.0197(6) 0.0204(6) 0.0051(5) 0.0059(5) 0.0065(5)
C26 0.0225(6) 0.0205(6) 0.0194(6) 0.0044(5) -0.0006(5) -0.0014(5)
C27 0.0280(7) 0.0198(6) 0.0207(6) 0.0071(5) 0.0074(5) 0.0085(5)
C28 0.0198(6) 0.0213(6) 0.0202(6) 0.0051(5) -0.0013(5) -0.0024(5)
O29 0.0265(5) 0.0218(4) 0.0238(5) 0.0090(4) 0.0052(4) 0.0073(4)
C30 0.0323(7) 0.0303(7) 0.0258(7) 0.0102(6) 0.0067(6) 0.0058(6)
C31 0.0420(8) 0.0293(7) 0.0304(7) 0.0126(6) 0.0023(6) 0.0039(6)
C32 0.0767(13) 0.0462(10) 0.0404(9) 0.0237(8) 0.0141(9) 0.0058(9)
O33 0.0302(5) 0.0220(4) 0.0218(4) 0.0076(4) 0.0030(4) -0.0002(4)
C34 0.0415(9) 0.0361(8) 0.0385(9) 0.0105(7) 0.0057(7) -0.0106(7)
C35 0.0495(10) 0.0500(10) 0.0540(11) 0.0246(9) 0.0194(8) 0.0027(8)
C36 0.0683(13) 0.0416(10) 0.0924(16) 0.0254(10) 0.0465(12) 0.0054(9)
O37 0.0340(5) 0.0239(5) 0.0197(4) 0.0076(4) 0.0073(4) 0.0066(4)
C38 0.0570(10) 0.0400(9) 0.0405(9) 0.0142(7) 0.0269(8) 0.0203(8)
C39 0.0512(10) 0.0530(10) 0.0404(9) 0.0175(8) 0.0214(8) 0.0114(8)
C40 0.0416(9) 0.0654(12) 0.0335(8) 0.0032(8) 0.0156(7) -0.0015(8)
O41 0.0240(5) 0.0265(5) 0.0209(4) 0.0082(4) -0.0014(4) -0.0018(4)
C42 0.0317(8) 0.0350(8) 0.0339(8) 0.0155(6) 0.0032(6) -0.0039(6)
C43 0.0442(9) 0.0358(8) 0.0318(8) 0.0135(6) 0.0108(7) 0.0042(7)
C44 0.0476(10) 0.0613(11) 0.0343(8) 0.0208(8) 0.0034(7) 0.0059(8)
C45 0.0300(7) 0.0327(7) 0.0211(6) 0.0055(6) -0.0017(5) 0.0055(6)
C46 0.0475(9) 0.0414(9) 0.0220(7) 0.0023(6) -0.0030(6) 0.0022(7)
C47 0.0568(12) 0.0881(15) 0.0277(8) 0.0101(9) -0.0053(8) 0.0404(11)
C48 0.0685(12) 0.0496(10) 0.0272(8) 0.0130(7) -0.0007(8) -0.0136(9)
C49 0.0408(9) 0.0368(8) 0.0337(8) 0.0208(7) -0.0006(7) -0.0028(7)
C50 0.0771(14) 0.0668(13) 0.0400(10) 0.0353(9) -0.0154(9) -0.0239(11)
C51 0.0494(10) 0.0397(9) 0.0604(11) 0.0314(8) 0.0016(8) 0.0056(8)
C52 0.0547(11) 0.0625(12) 0.0429(10) 0.0297(9) 0.0145(8) 0.0050(9)
C53 0.0296(7) 0.0291(7) 0.0239(7) 0.0106(6) 0.0052(5) 0.0060(6)
C54 0.0432(9) 0.0345(8) 0.0314(8) 0.0164(6) 0.0074(6) 0.0120(7)
C55 0.0365(8) 0.0470(9) 0.0412(9) 0.0214(7) 0.0140(7) 0.0079(7)
C56 0.0452(9) 0.0394(8) 0.0226(7) 0.0076(6) 0.0020(6) 0.0078(7)
C57 0.0293(7) 0.0230(7) 0.0287(7) 0.0093(5) -0.0011(6) 0.0047(5)
C58 0.0401(8) 0.0255(7) 0.0446(9) 0.0152(6) -0.0033(7) 0.0020(6)
C59 0.0316(8) 0.0315(8) 0.0457(9) 0.0121(7) -0.0013(7) 0.0116(6)
C60 0.0512(10) 0.0364(8) 0.0305(8) 0.0145(7) 0.0006(7) 0.0061(7)

loop_
_atom_type_symbol
_atom_type_scat_dispersion_real
_atom_type_scat_dispersion_imag
_atom_type_scat_Cromer_Mann_a1
_atom_type_scat_Cromer_Mann_b1
_atom_type_scat_Cromer_Mann_a2
_atom_type_scat_Cromer_Mann_b2
_atom_type_scat_Cromer_Mann_a3
_atom_type_scat_Cromer_Mann_b3
_atom_type_scat_Cromer_Mann_a4
_atom_type_scat_Cromer_Mann_b4
_atom_type_scat_Cromer_Mann_c
_atom_type_scat_source
C 0.0181 0.0091 2.3100 20.8439 1.0200 10.2075 1.5886 0.5687 0.8650 51.6512 0.2156 'International Tables Vol C 4.2.6.8 and 6.1.1.4'
H 0.0000 0.0000 0.4930 10.5109 0.3229 26.1257 0.1402 3.1424 0.0408 57.7998 0.0030 'International Tables Vol C 4.2.6.8 and 6.1.1.4'
O 0.0492 0.0322 3.0485 13.2771 2.2868 5.7011 1.5463 0.3239 0.8670 32.9089 0.2508 'International Tables Vol C 4.2.6.8 and 6.1.1.4'
S 0.3331 0.5567 6.9053 1.4679 5.2034 22.2151 1.4379 0.2536 1.5863 56.1720 0.8669 'International Tables Vol C 4.2.6.8 and 6.1.1.4'

loop_
_geom_angle_atom_site_label_1
_geom_angle_atom_site_label_2
_geom_angle_atom_site_label_3
_geom_angle
_geom_angle_publ_flag
S2 C1 C24 113.99(10) yes
S2 C1 C25 126.12(10) yes
C24 C1 C25 119.74(12) yes
C1 S2 C3 110.11(6) yes
S2 C3 C4 115.54(10) yes
S2 C3 C28 124.03(10) yes
C4 C3 C28 120.22(12) yes
C3 C4 C5 121.44(12) yes
C3 C4 H41 119.3 no
C5 C4 H41 119.3 no
C4 C5 C6 116.95(12) yes
C4 C5 C45 121.17(12) yes
C6 C5 C45 121.67(12) yes
C5 C6 C7 122.93(12) yes
C5 C6 H61 118.5 no
C7 C6 H61 118.5 no
C6 C7 C8 120.02(11) yes
C6 C7 C28 118.88(12) yes
C8 C7 C28 121.05(11) yes
C7 C8 C9 112.03(10) yes
C7 C8 H81 108.8 no
C9 C8 H81 108.8 no
C7 C8 H82 108.8 no
C9 C8 H82 108.9 no
H81 C8 H82 109.5 no
C8 C9 C10 120.20(12) yes
C8 C9 C27 121.12(11) yes
C10 C9 C27 118.68(12) yes
C9 C10 C11 122.93(13) yes
C9 C10 H101 118.5 no
C11 C10 H101 118.5 no
C10 C11 C12 117.20(12) yes
C10 C11 C49 122.92(13) yes
C12 C11 C49 119.87(13) yes
C11 C12 C13 121.15(13) yes
C11 C12 H121 119.4 no
C13 C12 H121 119.5 no
C12 C13 S14 118.02(10) yes
C12 C13 C27 120.16(12) yes
S14 C13 C27 121.81(10) yes
C13 S14 C15 101.95(6) yes
S14 C15 C16 118.44(10) yes
S14 C15 C26 121.23(10) yes
C16 C15 C26 120.33(12) yes
C15 C16 C17 121.19(12) yes
C15 C16 H161 119.4 no
C17 C16 H161 119.4 no
C16 C17 C18 117.24(12) yes
C16 C17 C53 120.00(11) yes
C18 C17 C53 122.76(12) yes
C17 C18 C19 122.75(12) yes
C17 C18 H181 118.6 no
C19 C18 H181 118.7 no
C18 C19 C20 119.90(11) yes
C18 C19 C26 118.98(12) yes
C20 C19 C26 121.11(11) yes
C19 C20 C21 112.23(10) yes
C19 C20 H201 108.8 no
C21 C20 H201 108.8 no
C19 C20 H202 108.8 no
C21 C20 H202 108.8 no
H201 C20 H202 109.5 no
C20 C21 C22 120.53(11) yes
C20 C21 C25 120.20(11) yes
C22 C21 C25 119.23(12) yes
C21 C22 C23 122.22(12) yes
C21 C22 H221 118.9 no
C23 C22 H221 118.9 no
C22 C23 C24 117.53(11) yes
C22 C23 C57 119.36(11) yes
C24 C23 C57 123.10(12) yes
C1 C24 C23 121.56(12) yes
C1 C24 H241 119.2 no
C23 C24 H241 119.2 no
C21 C25 C1 119.67(11) yes
C21 C25 O29 118.81(11) yes
C1 C25 O29 121.47(11) yes
C15 C26 C19 119.34(12) yes
C15 C26 O33 120.84(11) yes
C19 C26 O33 119.78(11) yes
C13 C27 C9 119.52(12) yes
C13 C27 O37 120.58(11) yes
C9 C27 O37 119.90(12) yes
C3 C28 C7 119.46(11) yes
C3 C28 O41 120.41(11) yes
C7 C28 O41 120.09(11) yes
C25 O29 C30 114.30(10) yes
O29 C30 C31 107.56(11) yes
O29 C30 H301 109.9 no
C31 C30 H301 109.9 no
O29 C30 H302 109.9 no
C31 C30 H302 110.0 no
H301 C30 H302 109.5 no
C30 C31 C32 110.96(14) yes
C30 C31 H311 109.2 no
C32 C31 H311 109.0 no
C30 C31 H312 109.1 no
C32 C31 H312 109.1 no
H311 C31 H312 109.5 no
C31 C32 H321 109.6 no
C31 C32 H322 109.4 no
H321 C32 H322 109.5 no
C31 C32 H323 109.4 no
H321 C32 H323 109.5 no
H322 C32 H323 109.5 no
C26 O33 C34 113.95(10) yes
O33 C34 C35 109.55(13) yes
O33 C34 H341 109.5 no
C35 C34 H341 109.5 no
O33 C34 H342 109.4 no
C35 C34 H342 109.4 no
H341 C34 H342 109.5 no
C34 C35 C36 112.98(17) yes
C34 C35 H351 108.6 no
C36 C35 H351 108.6 no
C34 C35 H352 108.6 no
C36 C35 H352 108.5 no
H351 C35 H352 109.5 no
C35 C36 H361 109.5 no
C35 C36 H362 109.4 no
H361 C36 H362 109.5 no
C35 C36 H363 109.5 no
H361 C36 H363 109.5 no
H362 C36 H363 109.5 no
C27 O37 C38 112.07(10) yes
O37 C38 C39 111.52(13) yes
O37 C38 H381 109.0 no
C39 C38 H381 109.0 no
O37 C38 H382 108.9 no
C39 C38 H382 108.9 no
H381 C38 H382 109.5 no
C38 C39 C40 112.73(15) yes
C38 C39 H391 108.6 no
C40 C39 H391 108.6 no
C38 C39 H392 108.7 no
C40 C39 H392 108.7 no
H391 C39 H392 109.5 no
C39 C40 H401 109.3 no
C39 C40 H402 109.6 no
H401 C40 H402 109.5 no
C39 C40 H403 109.5 no
H401 C40 H403 109.5 no
H402 C40 H403 109.5 no
C28 O41 C42 113.90(10) yes
O41 C42 C43 107.75(12) yes
O41 C42 H421 109.9 no
C43 C42 H421 109.9 no
O41 C42 H422 109.9 no
C43 C42 H422 109.9 no
H421 C42 H422 109.5 no
C42 C43 C44 113.12(14) yes
C42 C43 H431 108.6 no
C44 C43 H431 108.6 no
C42 C43 H432 108.5 no
C44 C43 H432 108.5 no
H431 C43 H432 109.5 no
C43 C44 H441 109.5 no
C43 C44 H442 109.4 no
H441 C44 H442 109.5 no
C43 C44 H443 109.5 no
H441 C44 H443 109.5 no
H442 C44 H443 109.5 no
C5 C45 C46 111.51(11) yes
C5 C45 C47 111.53(12) yes
C46 C45 C47 107.81(13) yes
C5 C45 C48 107.59(12) yes
C46 C45 C48 108.88(13) yes
C47 C45 C48 109.48(15) yes
C45 C46 H461 109.6 no
C45 C46 H462 109.4 no
H461 C46 H462 109.5 no
C45 C46 H463 109.4 no
H461 C46 H463 109.5 no
H462 C46 H463 109.5 no
C45 C47 H471 109.5 no
C45 C47 H472 109.3 no
H471 C47 H472 109.5 no
C45 C47 H473 109.6 no
H471 C47 H473 109.5 no
H472 C47 H473 109.5 no
C45 C48 H481 109.5 no
C45 C48 H482 109.3 no
H481 C48 H482 109.5 no
C45 C48 H483 109.6 no
H481 C48 H483 109.5 no
H482 C48 H483 109.5 no
C11 C49 C50 111.99(13) yes
C11 C49 C51 109.22(13) yes
C50 C49 C51 108.30(15) yes
C11 C49 C52 109.39(13) yes
C50 C49 C52 109.28(15) yes
C51 C49 C52 108.60(14) yes
C49 C50 H501 109.6 no
C49 C50 H502 109.4 no
H501 C50 H502 109.5 no
C49 C50 H503 109.4 no
H501 C50 H503 109.5 no
H502 C50 H503 109.5 no
C49 C51 H511 109.5 no
C49 C51 H512 109.5 no
H511 C51 H512 109.5 no
C49 C51 H513 109.4 no
H511 C51 H513 109.5 no
H512 C51 H513 109.5 no
C49 C52 H521 109.6 no
C49 C52 H522 109.4 no
H521 C52 H522 109.5 no
C49 C52 H523 109.5 no
H521 C52 H523 109.5 no
H522 C52 H523 109.5 no
C17 C53 C54 111.97(11) yes
C17 C53 C55 110.06(11) yes
C54 C53 C55 108.15(12) yes
C17 C53 C56 109.36(11) yes
C54 C53 C56 108.60(12) yes
C55 C53 C56 108.64(12) yes
C53 C54 H541 109.5 no
C53 C54 H542 109.5 no
H541 C54 H542 109.5 no
C53 C54 H543 109.4 no
H541 C54 H543 109.5 no
H542 C54 H543 109.5 no
C53 C55 H551 109.5 no
C53 C55 H552 109.5 no
H551 C55 H552 109.5 no
C53 C55 H553 109.5 no
H551 C55 H553 109.5 no
H552 C55 H553 109.5 no
C53 C56 H561 109.4 no
C53 C56 H562 109.4 no
H561 C56 H562 109.5 no
C53 C56 H563 109.5 no
H561 C56 H563 109.5 no
H562 C56 H563 109.5 no
C23 C57 C58 112.17(11) yes
C23 C57 C59 108.94(11) yes
C58 C57 C59 108.55(12) yes
C23 C57 C60 109.37(11) yes
C58 C57 C60 108.15(12) yes
C59 C57 C60 109.64(12) yes
C57 C58 H581 109.5 no
C57 C58 H582 109.4 no
H581 C58 H582 109.5 no
C57 C58 H583 109.4 no
H581 C58 H583 109.5 no
H582 C58 H583 109.5 no
C57 C59 H591 109.5 no
C57 C59 H592 109.4 no
H591 C59 H592 109.5 no
C57 C59 H593 109.5 no
H591 C59 H593 109.5 no
H592 C59 H593 109.5 no
C57 C60 H601 109.5 no
C57 C60 H602 109.4 no
H601 C60 H602 109.5 no
C57 C60 H603 109.5 no
H601 C60 H603 109.5 no
H602 C60 H603 109.5 no

loop_
_geom_bond_atom_site_label_1
_geom_bond_atom_site_label_2
_geom_bond_distance
_geom_bond_publ_flag
C1 S2 1.7723(13) yes
C1 C24 1.4005(18) yes
C1 C25 1.3916(18) yes
S2 C3 1.7742(13) yes
C3 C4 1.3938(19) yes
C3 C28 1.3962(19) yes
C4 C5 1.3959(19) yes
C4 H41 0.950 no
C5 C6 1.3904(19) yes
C5 C45 1.5362(18) yes
C6 C7 1.3953(18) yes
C6 H61 0.950 no
C7 C8 1.5177(18) yes
C7 C28 1.3926(18) yes
C8 C9 1.5207(18) yes
C8 H81 0.950 no
C8 H82 0.950 no
C9 C10 1.3964(18) yes
C9 C27 1.3909(18) yes
C10 C11 1.386(2) yes
C10 H101 0.950 no
C11 C12 1.399(2) yes
C11 C49 1.5375(18) yes
C12 C13 1.3905(18) yes
C12 H121 0.950 no
C13 S14 1.7782(13) yes
C13 C27 1.4005(19) yes
S14 C15 1.7819(13) yes
C15 C16 1.3860(18) yes
C15 C26 1.4014(18) yes
C16 C17 1.3999(18) yes
C16 H161 0.950 no
C17 C18 1.3896(18) yes
C17 C53 1.5316(18) yes
C18 C19 1.3920(18) yes
C18 H181 0.950 no
C19 C20 1.5171(18) yes
C19 C26 1.3922(18) yes
C20 C21 1.5152(17) yes
C20 H201 0.950 no
C20 H202 0.950 no
C21 C22 1.3881(18) yes
C21 C25 1.3989(18) yes
C22 C23 1.3973(18) yes
C22 H221 0.950 no
C23 C24 1.3863(18) yes
C23 C57 1.5345(17) yes
C24 H241 0.950 no
C25 O29 1.3750(15) yes
C26 O33 1.3783(15) yes
C27 O37 1.3809(15) yes
C28 O41 1.3773(15) yes
O29 C30 1.4320(16) yes
C30 C31 1.5054(19) yes
C30 H301 0.950 no
C30 H302 0.950 no
C31 C32 1.516(2) yes
C31 H311 0.950 no
C31 H312 0.950 no
C32 H321 0.950 no
C32 H322 0.950 no
C32 H323 0.950 no
O33 C34 1.4314(17) yes
C34 C35 1.476(2) yes
C34 H341 0.950 no
C34 H342 0.950 no
C35 C36 1.512(3) yes
C35 H351 0.950 no
C35 H352 0.950 no
C36 H361 0.950 no
C36 H362 0.950 no
C36 H363 0.950 no
O37 C38 1.4401(17) yes
C38 C39 1.462(2) yes
C38 H381 0.950 no
C38 H382 0.950 no
C39 C40 1.514(2) yes
C39 H391 0.950 no
C39 H392 0.950 no
C40 H401 0.950 no
C40 H402 0.950 no
C40 H403 0.950 no
O41 C42 1.4385(16) yes
C42 C43 1.508(2) yes
C42 H421 0.950 no
C42 H422 0.950 no
C43 C44 1.514(2) yes
C43 H431 0.950 no
C43 H432 0.950 no
C44 H441 0.950 no
C44 H442 0.950 no
C44 H443 0.950 no
C45 C46 1.524(2) yes
C45 C47 1.528(2) yes
C45 C48 1.532(2) yes
C46 H461 0.950 no
C46 H462 0.950 no
C46 H463 0.950 no
C47 H471 0.950 no
C47 H472 0.950 no
C47 H473 0.950 no
C48 H481 0.950 no
C48 H482 0.950 no
C48 H483 0.950 no
C49 C50 1.526(2) yes
C49 C51 1.532(2) yes
C49 C52 1.533(2) yes
C50 H501 0.950 no
C50 H502 0.950 no
C50 H503 0.950 no
C51 H511 0.950 no
C51 H512 0.950 no
C51 H513 0.950 no
C52 H521 0.950 no
C52 H522 0.950 no
C52 H523 0.950 no
C53 C54 1.5309(19) yes
C53 C55 1.536(2) yes
C53 C56 1.537(2) yes
C54 H541 0.950 no
C54 H542 0.950 no
C54 H543 0.950 no
C55 H551 0.950 no
C55 H552 0.950 no
C55 H553 0.950 no
C56 H561 0.950 no
C56 H562 0.950 no
C56 H563 0.950 no
C57 C58 1.531(2) yes
C57 C59 1.535(2) yes
C57 C60 1.537(2) yes
C58 H581 0.950 no
C58 H582 0.950 no
C58 H583 0.950 no
C59 H591 0.950 no
C59 H592 0.950 no
C59 H593 0.950 no
C60 H601 0.950 no
C60 H602 0.950 no
C60 H603 0.950 no
